data_2006665
loop_
_publ_author_name
'Fu, Tai Y.'
'Liu, Zhaoqing'
'Rettig, Steven J.'
'Scheffer, John R.'
'Trotter, James'

_publ_section_title
;[(1,2,5,6-\h)-1,5-Cyclooctadiene][(11<i>R</i>,12<i>R</i>)-9,10-dihydro-9,10-ethanoanthracene-11,12-bis(diphenylphosphino-<i>P</i>)]rhodium(I)
 Tetrafluoroborate
;
_journal_issue 11
_journal_name_full 'Acta Crystallographica Section C'
_journal_page_first 1577
_journal_page_last 1579
_journal_paper_doi 10.1107/S0108270197005271
_journal_volume 53
_journal_year 1997
_chemical_formula_iupac '[Rh (C8 H12) (C40 H32 P2)] B F4'
_chemical_formula_moiety 'C48 H44 P2 Rh. B F4 '
_chemical_formula_sum 'C48 H44 B F4 P2 Rh'
_chemical_formula_weight 872.53
_space_group_IT_number 76
_symmetry_cell_setting tetragonal
_symmetry_space_group_name_Hall 'P 4w'
_symmetry_space_group_name_H-M 'P 41'
_cell_angle_alpha 90
_cell_angle_beta 90
_cell_angle_gamma 90
_cell_formula_units_Z 4
_cell_length_a 10.1580(2)
_cell_length_b 10.1580(2)
_cell_length_c 39.7543(5)
_cell_measurement_reflns_used 22724
_cell_measurement_temperature 180
_cell_measurement_theta_max 30.1
_cell_measurement_theta_min 2.0
_cell_volume 4102.05(13)
_computing_cell_refinement 'd*TREK (Molecular Structure Corporation, 1997b)'
_computing_data_collection 'DTCOLLECT (Molecular Structure Corporation, 1997a)'
_computing_data_reduction 'TEXSAN (Molecular Structure Corporation, 1997c)'
_computing_publication_material TEXSAN
_computing_structure_refinement TEXSAN
_computing_structure_solution 'PATTY in DIRDIF92 (Beurskens et al., 1992)'
_diffrn_ambient_temperature 180
_diffrn_measurement_device_type 'Quantum CCD'
_diffrn_measurement_method CCD
_diffrn_radiation_monochromator graphite
_diffrn_radiation_source 'X-ray tube'
_diffrn_radiation_type 'Mo K\a'
_diffrn_radiation_wavelength 0.7107
_diffrn_reflns_av_R_equivalents 0.042
_diffrn_reflns_av_sigmaI/netI 0.020
_diffrn_reflns_limit_h_max 13
_diffrn_reflns_limit_h_min -12
_diffrn_reflns_limit_k_max 12
_diffrn_reflns_limit_k_min -12
_diffrn_reflns_limit_l_max 54
_diffrn_reflns_limit_l_min -41
_diffrn_reflns_number 37526
_diffrn_reflns_reduction_process 'Lp corrections applied'
_diffrn_reflns_theta_full 30.12
_diffrn_reflns_theta_max 30.12
_diffrn_reflns_theta_min 2.01
_diffrn_standards_decay_% 0
_exptl_absorpt_coefficient_mu 0.545
_exptl_absorpt_correction_T_max 0.849
_exptl_absorpt_correction_T_min 0.700
_exptl_absorpt_correction_type
;
Semi-empirical, analysis of redundant data using
fourth-order spherical harmonics (Molecular Structure Corporation, 1997b).
;
_exptl_crystal_colour orange
_exptl_crystal_density_diffrn 1.413
_exptl_crystal_density_method 'not measured'
_exptl_crystal_description prism
_exptl_crystal_F_000 1792
_exptl_crystal_size_max 0.35
_exptl_crystal_size_mid 0.30
_exptl_crystal_size_min 0.30
_refine_diff_density_max '0.96 e \%A^-3^ (across 4~1~ axis from Rh site)'
_refine_diff_density_min '-2.02 e \%A^-3^ (at Rh site)'
_refine_ls_extinction_method none
_refine_ls_goodness_of_fit_all 2.51
_refine_ls_goodness_of_fit_ref 2.51
_refine_ls_hydrogen_treatment noref
_refine_ls_matrix_type full
_refine_ls_number_constraints 0
_refine_ls_number_parameters 504
_refine_ls_number_reflns 10690
_refine_ls_number_restraints 0
_refine_ls_R_factor_all 0.080
_refine_ls_R_factor_gt 0.043
_refine_ls_shift/esd_max 0.002
_refine_ls_shift/esd_mean 0.0000
_refine_ls_structure_factor_coef Fsqd
_refine_ls_weighting_details 'w = 1/[\s^2^(Fo^2^)]'
_refine_ls_weighting_scheme calc
_refine_ls_wR_factor_all 0.086
_refine_ls_wR_factor_ref 0.086
_reflns_number_gt 9206
_reflns_number_total '10690 (including 4861 sets of Friedel pairs)'
_reflns_threshold_expression I>3\s(I)
_cod_data_source_file fg1294.cif
_cod_data_source_block I
_cod_depositor_comments
;
The following automatic conversions were performed:

'_refine_ls_weighting_scheme' value 'w = 1/[\s^2^(Fo^2^)]' was
changed to 'calc'. New tag '_refine_ls_weighting_details' was
created. The value of the new tag was set to 'w = 1/[\s^2^(Fo^2^)]'.

Automatic conversion script
Id: cif_fix_values 3143 2015-03-26 13:38:13Z robertas 
;
_cod_original_cell_volume 4102.05(11)
_cod_original_formula_sum 'C48 H44 B F4 P2 Rh '
_cod_database_code 2006665

loop_
_symmetry_equiv_pos_as_xyz
'  +x,  +y,  +z'
'  -x,  -y,1/2+z'
'  -y,  +x,1/4+z'
'  +y,  -x,3/4+z'

loop_
_atom_site_label
_atom_site_fract_x
_atom_site_fract_y
_atom_site_fract_z
_atom_site_U_iso_or_equiv
_atom_site_adp_type
_atom_site_calc_flag
_atom_site_calc_attached_atom
_atom_site_refinement_flags
_atom_site_occupancy
Rh1 .11453(2) .11769(2) .0000 .01807(5) Uani d ? . 1.000
P1 .15671(7) .08263(8) .05641(2) .0179(2) Uani d ? . 1.000
P2 .32616(7) .04784(7) -.00824(2) .01743(15) Uani d ? . 1.000
F1 .3143(4) -.0564(3) .17605(10) .0772(11) Uani d ? . 1.000
F2 .2317(4) -.2545(4) .1724(2) .155(2) Uani d ? . 1.000
F3 .2951(7) -.1827(7) .21969(14) .157(3) Uani d ? . 1.000
F4 .4434(3) -.2344(4) .18129(13) .0870(13) Uani d ? . 1.000
C1 .4935(3) .1494(3) .12904(8) .0264(7) Uani d ? . 1.000
C2 .5825(3) .2530(4) .13194(9) .0308(8) Uani d ? . 1.000
C3 .6636(3) .2868(4) .10520(10) .0317(8) Uani d ? . 1.000
C4 .6577(3) .2158(3) .07504(8) .0261(7) Uani d ? . 1.000
C5 .6409(4) -.2115(4) .03711(10) .0349(9) Uani d ? . 1.000
C6 .6372(5) -.3390(4) .04986(13) .0459(11) Uani d ? . 1.000
C7 .5583(5) -.3709(4) .07759(13) .0476(12) Uani d ? . 1.000
C8 .4800(4) -.2754(3) .09238(10) .0358(9) Uani d ? . 1.000
C9 .3958(3) -.0349(3) .09154(7) .0208(6) Uani d ? . 1.000
C10 .5502(3) .0264(3) .04137(8) .0224(7) Uani d ? . 1.000
C11 .3143(3) -.0066(3) .05846(7) .0184(6) Uani d ? . 1.000
C12 .4044(3) .0625(3) .03311(7) .0178(6) Uani d ? . 1.000
C13 .4864(3) .0795(3) .09901(7) .0211(6) Uani d ? . 1.000
C14 .5726(3) .1108(3) .07247(7) .0214(6) Uani d ? . 1.000
C15 .5609(3) -.1158(3) .05192(8) .0242(7) Uani d ? . 1.000
C16 .4812(3) -.1491(3) .07959(8) .0258(7) Uani d ? . 1.000
C17 .1778(3) .2318(3) .08127(8) .0234(7) Uani d ? . 1.000
C18 .1939(4) .3517(4) .06463(11) .0371(9) Uani d ? . 1.000
C19 .2149(5) .4655(4) .0832(2) .0545(14) Uani d ? . 1.000
C20 .2197(5) .4585(5) .11843(15) .0539(13) Uani d ? . 1.000
C21 .2052(4) .3403(5) .13462(10) .0441(11) Uani d ? . 1.000
C22 .1844(3) .2256(4) .11611(9) .0299(8) Uani d ? . 1.000
C23 .0382(3) -.0171(3) .07935(8) .0230(7) Uani d ? . 1.000
C24 .0417(4) -.1530(4) .07652(14) .0490(12) Uani d ? . 1.000
C25 -.0583(5) -.2280(4) .0914(2) .071(2) Uani d ? . 1.000
C26 -.1607(4) -.1676(4) .10793(12) .0447(11) Uani d ? . 1.000
C27 -.1651(3) -.0339(4) .11068(8) .0311(8) Uani d ? . 1.000
C28 -.0653(3) .0414(3) .09619(8) .0271(7) Uani d ? . 1.000
C29 .4327(3) .1387(3) -.03626(7) .0209(6) Uani d ? . 1.000
C30 .4916(3) .2565(3) -.02518(8) .0262(7) Uani d ? . 1.000
C31 .5672(3) .3330(3) -.04692(11) .0331(9) Uani d ? . 1.000
C32 .5858(4) .2933(4) -.07984(10) .0349(9) Uani d ? . 1.000
C33 .5303(4) .1778(5) -.09095(9) .0387(10) Uani d ? . 1.000
C34 .4543(4) .1001(4) -.06957(8) .0313(8) Uani d ? . 1.000
C35 .3345(3) -.1246(3) -.02008(8) .0221(6) Uani d ? . 1.000
C36 .2193(4) -.1974(3) -.01820(10) .0309(8) Uani d ? . 1.000
C37 .2216(4) -.3318(4) -.02507(11) .0404(10) Uani d ? . 1.000
C38 .3393(5) -.3933(4) -.03245(12) .0419(10) Uani d ? . 1.000
C39 .4545(4) -.3218(4) -.03464(10) .0374(9) Uani d ? . 1.000
C40 .4520(3) -.1867(3) -.02888(8) .0282(8) Uani d ? . 1.000
C41 .0892(3) .2217(4) -.04984(9) .0295(8) Uani d ? . 1.000
C42 .0693(3) .0887(3) -.05508(7) .0251(7) Uani d ? . 1.000
C43 -.0593(4) .0160(4) -.05602(9) .0369(9) Uani d ? . 1.000
C44 -.1623(4) .0648(4) -.03068(10) .0363(9) Uani d ? . 1.000
C45 -.1061(3) .1071(3) .00308(9) .0271(7) Uani d ? . 1.000
C46 -.0674(3) .2331(4) .01142(9) .0280(8) Uani d ? . 1.000
C47 -.0650(4) .3500(4) -.01135(12) .0412(10) Uani d ? . 1.000
C48 -.0198(4) .3224(4) -.04730(11) .0402(10) Uani d ? . 1.000
B1 .3229(5) -.1812(5) .18658(15) .0423(12) Uani d ? . 1.000
H1 .4365 .1259 .1480 .032 Uiso c ? . 1.000
H2 .5878 .3026 .1530 .037 Uiso c ? . 1.000
H3 .7252 .3606 .1074 .038 Uiso c ? . 1.000
H4 .7135 .2406 .0560 .031 Uiso c ? . 1.000
H5 .6984 -.1892 .0181 .042 Uiso c ? . 1.000
H6 .6908 -.4077 .0393 .055 Uiso c ? . 1.000
H7 .5585 -.4608 .0865 .057 Uiso c ? . 1.000
H8 .4244 -.2974 .1117 .043 Uiso c ? . 1.000
H9 .3399 -.0584 .1107 .025 Uiso c ? . 1.000
H10 .6106 .0486 .0230 .027 Uiso c ? . 1.000
H11 .2963 -.0934 .0487 .022 Uiso c ? . 1.000
H12 .3973 .1562 .0387 .021 Uiso c ? . 1.000
H13 .1905 .3555 .0400 .045 Uiso c ? . 1.000
H14 .2262 .5503 .0718 .065 Uiso c ? . 1.000
H15 .2335 .5389 .1316 .065 Uiso c ? . 1.000
H16 .2095 .3363 .1592 .053 Uiso c ? . 1.000
H17 .1744 .1410 .1277 .036 Uiso c ? . 1.000
H18 .1133 -.1962 .0642 .059 Uiso c ? . 1.000
H19 -.0553 -.3243 .0901 .085 Uiso c ? . 1.000
H20 -.2311 -.2210 .1178 .054 Uiso c ? . 1.000
H21 -.2377 .0088 .1227 .037 Uiso c ? . 1.000
H22 -.0687 .1376 .0980 .032 Uiso c ? . 1.000
H23 .4792 .2850 -.0019 .031 Uiso c ? . 1.000
H24 .6073 .4150 -.0389 .040 Uiso c ? . 1.000
H25 .6383 .3474 -.0952 .042 Uiso c ? . 1.000
H26 .5445 .1496 -.1142 .046 Uiso c ? . 1.000
H27 .4157 .0180 -.0779 .038 Uiso c ? . 1.000
H28 .1364 -.1543 -.0120 .037 Uiso c ? . 1.000
H29 .1397 -.3827 -.0247 .049 Uiso c ? . 1.000
H30 .3410 -.4887 -.0362 .050 Uiso c ? . 1.000
H31 .5375 -.3658 -.0402 .045 Uiso c ? . 1.000
H32 .5331 -.1351 -.0310 .034 Uiso c ? . 1.000
H33 .1801 .2527 -.0476 .035 Uiso c ? . 1.000
H34 .1486 .0355 -.0586 .030 Uiso c ? . 1.000
H35 -.0964 .0250 -.0787 .044 Uiso c ? . 1.000
H36 -.0418 -.0771 -.0514 .044 Uiso c ? . 1.000
H37 -.2081 .1404 -.0406 .044 Uiso c ? . 1.000
H38 -.2254 -.0065 -.0267 .044 Uiso c ? . 1.000
H39 -.0966 .0391 .0204 .032 Uiso c ? . 1.000
H40 -.0386 .2474 .0347 .034 Uiso c ? . 1.000
H41 -.1542 .3864 -.0124 .049 Uiso c ? . 1.000
H42 -.0052 .4154 -.0016 .049 Uiso c ? . 1.000
H43 .0117 .4050 -.0571 .048 Uiso c ? . 1.000
H44 -.0955 .2902 -.0602 .048 Uiso c ? . 1.000

loop_
_atom_site_aniso_label
_atom_site_aniso_U_11
_atom_site_aniso_U_22
_atom_site_aniso_U_33
_atom_site_aniso_U_12
_atom_site_aniso_U_13
_atom_site_aniso_U_23
Rh1 .01464(10) .02074(11) .01883(7) .00124(9) .00069(8) .00196(8)
P1 .0142(3) .0207(4) .0188(3) -.0011(3) .0014(3) .0010(3)
P2 .0160(3) .0191(3) .0172(3) .0018(3) .0010(2) -.0001(2)
F1 .087(2) .0403(15) .105(3) .0033(15) .034(2) .016(2)
F2 .070(3) .071(3) .325(10) .007(2) -.065(4) -.072(4)
F3 .181(6) .209(7) .080(3) .060(5) .049(4) .076(4)
F4 .042(2) .084(2) .134(4) .023(2) -.009(2) -.010(3)
C1 .0217(13) .036(2) .0215(12) .0017(13) -.0016(11) -.0009(12)
C2 .027(2) .035(2) .0301(15) .0013(14) -.0037(13) -.0051(14)
C3 .0244(15) .031(2) .040(2) -.0059(14) -.0053(14) -.0027(14)
C4 .0167(13) .031(2) .0302(14) -.0013(12) -.0017(11) .0030(13)
C5 .031(2) .041(2) .033(2) .0108(15) -.0048(14) -.0054(15)
C6 .052(2) .030(2) .056(2) .018(2) -.018(2) -.009(2)
C7 .055(3) .027(2) .061(3) .009(2) -.019(2) .011(2)
C8 .037(2) .024(2) .047(2) -.0005(14) -.014(2) .0085(15)
C9 .0174(13) .0265(14) .0184(11) .0001(11) .0015(10) .0066(10)
C10 .0155(12) .0291(15) .0228(12) .0019(11) .0011(10) .0007(11)
C11 .0140(12) .0220(13) .0192(11) .0005(10) .0010(10) .0007(10)
C12 .0153(12) .0217(13) .0165(10) .0010(10) .0028(10) -.0010(10)
C13 .0164(13) .0281(15) .0190(11) .0030(11) -.0017(10) -.0006(11)
C14 .0127(12) .0292(15) .0224(12) -.0010(11) .0013(10) .0009(11)
C15 .0183(13) .0263(15) .0282(14) .0020(11) -.0052(11) -.0024(12)
C16 .0238(15) .0252(15) .0284(13) .0039(12) -.0080(12) .0042(12)
C17 .0176(13) .0239(14) .0288(14) -.0025(11) .0019(11) -.0092(12)
C18 .036(2) .031(2) .043(2) -.0069(15) .001(2) -.007(2)
C19 .057(3) .025(2) .082(4) -.008(2) .003(3) -.013(2)
C20 .042(2) .046(3) .073(3) -.001(2) .004(2) -.034(2)
C21 .034(2) .060(3) .038(2) .000(2) -.002(2) -.030(2)
C22 .0187(14) .041(2) .0302(15) -.0012(13) -.0001(12) -.0049(14)
C23 .0161(13) .0304(15) .0224(12) -.0041(11) -.0001(10) .0070(11)
C24 .039(2) .030(2) .078(3) -.004(2) .025(2) .005(2)
C25 .050(3) .031(2) .130(6) -.011(2) .038(3) .019(3)
C26 .031(2) .049(2) .054(2) -.010(2) .008(2) .016(2)
C27 .0186(14) .055(2) .0200(12) -.0064(14) .0003(11) .0142(14)
C28 .0180(13) .037(2) .0264(13) -.0003(13) .0023(11) .0046(13)
C29 .0152(12) .0266(14) .0210(12) .0054(11) .0014(10) .0037(11)
C30 .0249(14) .0246(14) .0292(14) .0018(12) .0071(12) .0014(12)
C31 .026(2) .0227(15) .050(2) .0031(13) .0049(15) .0125(14)
C32 .027(2) .037(2) .040(2) .0080(14) .0114(14) .0143(15)
C33 .033(2) .059(3) .0239(14) .001(2) .0074(14) .006(2)
C34 .031(2) .043(2) .0204(13) -.0042(15) .0019(12) .0008(13)
C35 .0221(13) .0213(13) .0228(12) .0008(11) -.0015(11) -.0006(11)
C36 .024(2) .028(2) .040(2) -.0016(13) .0015(13) -.0003(14)
C37 .046(2) .026(2) .049(2) -.007(2) -.011(2) .000(2)
C38 .055(2) .022(2) .049(2) .004(2) -.012(2) -.0041(15)
C39 .037(2) .033(2) .042(2) .0141(15) -.009(2) -.012(2)
C40 .0261(15) .0271(15) .0313(14) .0085(13) -.0055(12) -.0066(13)
C41 .025(2) .031(2) .0328(15) .0021(13) .0021(13) .0129(14)
C42 .0220(15) .034(2) .0189(12) -.0001(13) -.0028(11) .0041(12)
C43 .036(2) .043(2) .032(2) -.005(2) -.0059(15) -.0009(15)
C44 .028(2) .040(2) .041(2) -.0009(15) -.0057(15) .001(2)
C45 .0101(11) .039(2) .0320(14) -.0007(11) .0005(12) .0056(15)
C46 .0164(14) .039(2) .0285(13) .0066(13) .0025(11) -.0016(13)
C47 .040(2) .030(2) .054(2) .0138(15) -.004(2) .006(2)
C48 .044(2) .033(2) .044(2) .008(2) .001(2) .014(2)
B1 .033(2) .034(2) .060(3) -.003(2) .004(2) .009(2)

loop_
_atom_type_symbol
_atom_type_scat_dispersion_real
_atom_type_scat_dispersion_imag
_atom_type_scat_source
C 0.002 0.002
;International Tables for Crystallography
(1992, Vol. C, Tables 4.2.6.8 and 6.1.1.1)
;
H 0.000 0.000
;International Tables for Crystallography
(1992, Vol. C, Table 6.1.1.2)
;
B 0.000 0.001
;International Tables for Crystallography
(1992, Vol. C, Tables 4.2.6.8 and 6.1.1.1)
;
F 0.014 0.010
;International Tables for Crystallography
(1992, Vol. C, Tables 4.2.6.8 and 6.1.1.1)
;
P 0.090 0.095
;International Tables for Crystallography
(1992, Vol. C, Tables 4.2.6.8 and 6.1.1.1)
;
Rh -1.287 0.919
;International Tables for Crystallography
(1992, Vol. C, Tables 4.2.6.8 and 6.1.1.1)
;

loop_
_geom_angle_atom_site_label_1
_geom_angle_atom_site_label_2
_geom_angle_atom_site_label_3
_geom_angle
_geom_angle_publ_flag
P1 Rh1 P2 85.23(3) yes
P1 Rh1 C41 160.74(10) no
P1 Rh1 C42 163.60(9) no
P1 Rh1 C45 97.16(9) no
P1 Rh1 C46 92.12(9) no
P2 Rh1 C41 97.27(9) no
P2 Rh1 C42 90.68(9) no
P2 Rh1 C45 158.49(9) no
P2 Rh1 C46 165.66(10) no
C41 Rh1 C42 35.62(13) no
C41 Rh1 C45 87.51(12) no
C41 Rh1 C46 80.72(12) no
C42 Rh1 C45 81.01(12) no
C42 Rh1 C46 95.58(12) no
C45 Rh1 C46 35.84(13) no
Rh1 P1 C11 106.26(9) no
Rh1 P1 C17 114.84(12) no
Rh1 P1 C23 116.72(10) no
C11 P1 C17 106.47(14) no
C11 P1 C23 106.20(14) no
C17 P1 C23 105.62(15) no
Rh1 P2 C12 104.73(9) no
Rh1 P2 C29 119.52(9) no
Rh1 P2 C35 112.34(10) no
C12 P2 C29 104.59(14) no
C12 P2 C35 106.91(14) no
C29 P2 C35 107.75(14) no
C2 C1 C13 119.4(3) no
C2 C1 H1 120.3 no
C13 C1 H1 120.3 no
C1 C2 C3 120.6(3) no
C1 C2 H2 119.7 no
C3 C2 H2 119.7 no
C2 C3 C4 120.2(3) no
C2 C3 H3 119.9 no
C4 C3 H3 119.9 no
C3 C4 C14 119.3(3) no
C3 C4 H4 120.3 no
C14 C4 H4 120.3 no
C6 C5 C15 118.6(4) no
C6 C5 H5 120.7 no
C15 C5 H5 120.7 no
C5 C6 C7 121.1(4) no
C5 C6 H6 119.4 no
C7 C6 H6 119.4 no
C6 C7 C8 120.1(4) no
C6 C7 H7 120.0 no
C8 C7 H7 120.0 no
C7 C8 C16 119.3(4) no
C7 C8 H8 120.4 no
C16 C8 H8 120.4 no
C11 C9 C13 110.0(2) no
C11 C9 C16 100.2(2) no
C11 C9 H9 112.8 no
C13 C9 C16 107.5(2) no
C13 C9 H9 112.8 no
C16 C9 H9 112.8 no
C12 C10 C14 100.4(2) no
C12 C10 C15 110.6(3) no
C12 C10 H10 112.5 no
C14 C10 C15 107.6(3) no
C14 C10 H10 112.5 no
C15 C10 H10 112.5 no
P1 C11 C9 125.6(2) no
P1 C11 C12 105.4(2) no
P1 C11 H11 105.3 no
C9 C11 C12 108.5(2) no
C9 C11 H11 105.3 no
C12 C11 H11 105.3 no
P2 C12 C10 125.6(2) no
P2 C12 C11 107.1(2) no
P2 C12 H12 104.5 no
C10 C12 C11 108.7(2) no
C10 C12 H12 104.5 no
C11 C12 H12 104.5 no
C1 C13 C9 126.4(3) no
C1 C13 C14 119.7(3) no
C9 C13 C14 113.9(3) no
C4 C14 C10 126.2(3) no
C4 C14 C13 120.7(3) no
C10 C14 C13 112.9(3) no
C5 C15 C10 126.2(3) no
C5 C15 C16 119.8(3) no
C10 C15 C16 114.0(3) no
C8 C16 C9 126.0(3) no
C8 C16 C15 121.1(3) no
C9 C16 C15 112.8(3) no
P1 C17 C18 118.9(3) no
P1 C17 C22 120.6(3) no
C18 C17 C22 120.4(3) no
C17 C18 C19 119.5(4) no
C17 C18 H13 120.2 no
C19 C18 H13 120.2 no
C18 C19 C20 119.6(4) no
C18 C19 H14 120.2 no
C20 C19 H14 120.2 no
C19 C20 C21 120.6(4) no
C19 C20 H15 119.7 no
C21 C20 H15 119.7 no
C20 C21 C22 120.0(4) no
C20 C21 H16 120.0 no
C22 C21 H16 120.0 no
C17 C22 C21 119.8(4) no
C17 C22 H17 120.1 no
C21 C22 H17 120.1 no
P1 C23 C24 119.8(3) no
P1 C23 C28 120.5(3) no
C24 C23 C28 119.2(3) no
C23 C24 C25 119.3(4) no
C23 C24 H18 120.4 no
C25 C24 H18 120.4 no
C24 C25 C26 120.5(4) no
C24 C25 H19 119.8 no
C26 C25 H19 119.8 no
C25 C26 C27 120.6(4) no
C25 C26 H20 119.7 no
C27 C26 H20 119.7 no
C26 C27 C28 119.3(3) no
C26 C27 H21 120.3 no
C28 C27 H21 120.3 no
C23 C28 C27 121.1(3) no
C23 C28 H22 119.4 no
C27 C28 H22 119.4 no
P2 C29 C30 119.7(2) no
P2 C29 C34 122.4(3) no
C30 C29 C34 117.8(3) no
C29 C30 C31 121.0(3) no
C29 C30 H23 119.5 no
C31 C30 H23 119.5 no
C30 C31 C32 119.9(3) no
C30 C31 H24 120.0 no
C32 C31 H24 120.0 no
C31 C32 C33 119.8(3) no
C31 C32 H25 120.1 no
C33 C32 H25 120.1 no
C32 C33 C34 121.0(3) no
C32 C33 H26 119.5 no
C34 C33 H26 119.5 no
C29 C34 C33 120.4(3) no
C29 C34 H27 119.8 no
C33 C34 H27 119.8 no
P2 C35 C36 117.4(2) no
P2 C35 C40 122.8(2) no
C36 C35 C40 119.7(3) no
C35 C36 C37 119.8(3) no
C35 C36 H28 120.1 no
C37 C36 H28 120.1 no
C36 C37 C38 120.0(4) no
C36 C37 H29 120.0 no
C38 C37 H29 120.0 no
C37 C38 C39 120.6(3) no
C37 C38 H30 119.7 no
C39 C38 H30 119.7 no
C38 C39 C40 119.6(3) no
C38 C39 H31 120.2 no
C40 C39 H31 120.2 no
C35 C40 C39 120.2(3) no
C35 C40 H32 119.9 no
C39 C40 H32 119.9 no
Rh1 C41 C42 72.1(2) no
Rh1 C41 C48 110.0(3) no
Rh1 C41 H33 88.0 no
C42 C41 C48 124.4(3) no
C42 C41 H33 117.8 no
C48 C41 H33 117.8 no
Rh1 C42 C41 72.3(2) no
Rh1 C42 C43 105.4(2) no
Rh1 C42 H34 92.5 no
C41 C42 C43 127.7(3) no
C41 C42 H34 116.2 no
C43 C42 H34 116.2 no
C42 C43 C44 114.7(3) no
C42 C43 H35 108.1 no
C42 C43 H36 108.1 no
C44 C43 H35 108.1 no
C44 C43 H36 108.1 no
H35 C43 H36 109.5 no
C43 C44 C45 114.5(3) no
C43 C44 H37 108.2 no
C43 C44 H38 108.2 no
C45 C44 H37 108.2 no
C45 C44 H38 108.2 no
H37 C44 H38 109.5 no
Rh1 C45 C44 109.9(2) no
Rh1 C45 C46 71.6(2) no
Rh1 C45 H39 88.5 no
C44 C45 C46 125.5(3) no
C44 C45 H39 117.2 no
C46 C45 H39 117.2 no
Rh1 C46 C45 72.6(2) no
Rh1 C46 C47 106.3(2) no
Rh1 C46 H40 91.3 no
C45 C46 C47 126.6(3) no
C45 C46 H40 116.7 no
C47 C46 H40 116.7 no
C46 C47 C48 115.3(3) no
C46 C47 H41 108.0 no
C46 C47 H42 108.0 no
C48 C47 H41 108.0 no
C48 C47 H42 108.0 no
H41 C47 H42 109.5 no
C41 C48 C47 114.0(3) no
C41 C48 H43 108.3 no
C41 C48 H44 108.3 no
C47 C48 H43 108.3 no
C47 C48 H44 108.3 no
H43 C48 H44 109.5 no
F1 B1 F2 110.9(5) no
F1 B1 F3 107.6(5) no
F1 B1 F4 112.9(4) no
F2 B1 F3 105.3(6) no
F2 B1 F4 110.1(5) no
F3 B1 F4 109.7(5) no

loop_
_geom_bond_atom_site_label_1
_geom_bond_atom_site_label_2
_geom_bond_site_symmetry_1
_geom_bond_site_symmetry_2
_geom_bond_distance
_geom_bond_publ_flag
Rh1 P1 . . 2.3109(8) yes
Rh1 P2 . . 2.2873(7) yes
Rh1 C41 . . 2.260(3) yes
Rh1 C42 . . 2.257(3) yes
Rh1 C45 . . 2.248(3) yes
Rh1 C46 . . 2.236(3) yes
P1 C11 . . 1.841(3) yes
P1 C17 . . 1.821(3) yes
P1 C23 . . 1.819(3) yes
P2 C12 . . 1.832(3) yes
P2 C29 . . 1.806(3) yes
P2 C35 . . 1.816(3) yes
F1 B1 . . 1.338(6) no
F2 B1 . . 1.316(7) no
F3 B1 . . 1.346(8) no
F4 B1 . . 1.355(6) no
C1 C2 . . 1.392(5) no
C1 C13 . . 1.391(4) no
C1 H1 . . .98 no
C2 C3 . . 1.388(5) no
C2 H2 . . .98 no
C3 C4 . . 1.401(5) no
C3 H3 . . .98 no
C4 C14 . . 1.376(5) no
C4 H4 . . .98 no
C5 C6 . . 1.392(6) no
C5 C15 . . 1.397(5) no
C5 H5 . . .98 no
C6 C7 . . 1.401(8) no
C6 H6 . . .98 no
C7 C8 . . 1.385(6) no
C7 H7 . . .98 no
C8 C16 . . 1.380(5) no
C8 H8 . . .98 no
C9 C11 . . 1.581(4) no
C9 C13 . . 1.512(4) no
C9 C16 . . 1.524(5) no
C9 H9 . . .98 no
C10 C12 . . 1.561(4) no
C10 C14 . . 1.522(4) no
C10 C15 . . 1.508(5) no
C10 H10 . . .98 no
C11 C12 . . 1.532(4) no
C11 H11 . . .98 no
C12 H12 . . .98 no
C13 C14 . . 1.408(4) no
C15 C16 . . 1.407(5) no
C17 C18 . . 1.396(5) no
C17 C22 . . 1.388(5) no
C18 C19 . . 1.389(6) no
C18 H13 . . .98 no
C19 C20 . . 1.402(8) no
C19 H14 . . .98 no
C20 C21 . . 1.370(8) no
C20 H15 . . .98 no
C21 C22 . . 1.394(5) no
C21 H16 . . .98 no
C22 H17 . . .98 no
C23 C24 . . 1.386(5) no
C23 C28 . . 1.381(4) no
C24 C25 . . 1.401(6) no
C24 H18 . . .98 no
C25 C26 . . 1.375(7) no
C25 H19 . . .98 no
C26 C27 . . 1.363(6) no
C26 H20 . . .98 no
C27 C28 . . 1.395(5) no
C27 H21 . . .98 no
C28 H22 . . .98 no
C29 C30 . . 1.409(5) no
C29 C34 . . 1.398(4) no
C30 C31 . . 1.394(5) no
C30 H23 . . .98 no
C31 C32 . . 1.382(6) no
C31 H24 . . .98 no
C32 C33 . . 1.374(6) no
C32 H25 . . .98 no
C33 C34 . . 1.393(5) no
C33 H26 . . .98 no
C34 H27 . . .98 no
C35 C36 . . 1.386(5) no
C35 C40 . . 1.395(5) no
C36 C37 . . 1.393(5) no
C36 H28 . . .98 no
C37 C38 . . 1.380(6) no
C37 H29 . . .98 no
C38 C39 . . 1.380(6) no
C38 H30 . . .98 no
C39 C40 . . 1.391(5) no
C39 H31 . . .98 no
C40 H32 . . .98 no
C41 C42 . . 1.381(5) no
C41 C48 . . 1.510(5) no
C41 H33 . . .98 no
C42 C43 . . 1.501(5) no
C42 H34 . . .98 no
C43 C44 . . 1.535(6) no
C43 H35 . . .98 no
C43 H36 . . .98 no
C44 C45 . . 1.520(5) no
C44 H37 . . .98 no
C44 H38 . . .98 no
C45 C46 . . 1.380(5) no
C45 H39 . . .98 no
C46 C47 . . 1.493(5) no
C46 H40 . . .98 no
C47 C48 . . 1.527(6) no
C47 H41 . . .98 no
C47 H42 . . .98 no
C48 H43 . . .98 no
C48 H44 . . .98 no

loop_
_geom_contact_atom_site_label_1
_geom_contact_atom_site_label_2
_geom_contact_distance
_geom_contact_site_symmetry_2
_geom_contact_publ_flag
F1 C1 3.343(5) . no
F1 C43 3.430(5) 3 no
F1 C37 3.432(6) 3 no
F1 C9 3.467(5) . no
F2 C43 3.316(6) 3 no
F2 C39 3.534(8) 3_545 no
F2 C40 3.584(8) 3_545 no
F3 C5 3.334(6) 3_545 no
F3 C43 3.550(8) 3 no
F4 C31 3.157(5) 3_645 no
F4 C32 3.269(5) 3_645 no
F4 C48 3.337(5) 3_655 no
F4 C47 3.545(6) 3_655 no
F4 C8 3.578(7) . no
C4 C27 3.418(5) 1_655 no
C4 C28 3.429(5) 1_655 no
C5 C26 3.491(6) 1_655 no
C6 C26 3.546(7) 1_655 no
C14 C27 3.400(4) 1_655 no
C27 C42 3.594(5) 3 no
F1 H1 2.4926 . no
F1 H36 2.5758 3 no
F1 H9 2.6109 . no
F1 H29 2.8789 3 no
F2 H15 2.6526 1_545 no
F2 H36 2.8676 3 no
F2 H31 2.9205 3_545 no
F3 H5 2.5150 3_545 no
F3 H36 2.7666 3 no
F3 H31 2.9582 3_545 no
F3 H38 2.9669 3 no
F4 H24 2.4622 3_645 no
F4 H31 2.6972 3_545 no
F4 H25 2.7018 3_645 no
F4 H8 2.8453 . no
F4 H41 2.9446 3_655 no
F4 H43 2.9716 3_655 no
C3 H7 2.8747 1_565 no
C14 H21 2.9618 1_655 no
C21 H27 2.8185 3 no
C26 H35 2.9621 3 no
C27 H35 2.8709 3 no
C31 H30 2.9569 1_565 no
C32 H20 2.9295 4_654 no
C33 H3 2.8557 4_564 no
C35 H16 2.9396 4_554 no
C38 H16 2.9768 4_554 no
C39 H16 2.7785 4_554 no
C40 H16 2.7365 4_554 no
C46 H4 2.8443 1_455 no
H2 H30 2.6474 3 no
H3 H26 2.5248 3_655 no
H3 H7 2.6176 1_565 no
H10 H38 2.6447 1_655 no
H16 H27 2.5005 3 no
H19 H26 2.4484 3_545 no
H20 H25 2.3657 3_545 no
H20 H26 2.6203 3_545 no
H24 H31 2.3372 1_565 no

loop_
_geom_torsion_atom_site_label_1
_geom_torsion_atom_site_label_2
_geom_torsion_atom_site_label_3
_geom_torsion_atom_site_label_4
_geom_torsion
_geom_torsion_publ_flag
Rh1 P1 C11 C9 170.4(2) no
Rh1 P1 C11 C12 43.4(2) no
Rh1 P1 C17 C18 -12.7(3) no
Rh1 P1 C17 C22 170.5(2) no
Rh1 P1 C23 C24 79.3(4) no
Rh1 P1 C23 C28 -92.6(3) no
Rh1 P2 C12 C10 179.7(2) no
Rh1 P2 C12 C11 50.5(2) no
Rh1 P2 C29 C30 78.3(3) no
Rh1 P2 C29 C34 -98.3(3) no
Rh1 P2 C35 C36 -8.8(3) no
Rh1 P2 C35 C40 175.0(2) no
Rh1 C41 C42 C43 96.1(3) no
Rh1 C41 C48 C47 12.1(4) no
Rh1 C42 C41 C48 -102.3(4) no
Rh1 C42 C43 C44 41.9(4) no
Rh1 C45 C44 C43 10.6(4) no
Rh1 C45 C46 C47 97.6(3) no
Rh1 C46 C45 C44 -101.7(3) no
Rh1 C46 C47 C48 41.1(4) no
P1 Rh1 P2 C12 -17.81(10) no
P1 Rh1 P2 C29 -134.45(12) no
P1 Rh1 P2 C35 97.86(11) no
P1 Rh1 C41 C42 177.3(2) no
P1 Rh1 C41 C48 -61.7(4) no
P1 Rh1 C42 C41 -176.9(2) no
P1 Rh1 C42 C43 57.9(4) no
P1 Rh1 C45 C44 -154.3(2) no
P1 Rh1 C45 C46 83.7(2) no
P1 Rh1 C46 C45 -99.3(2) no
P1 Rh1 C46 C47 136.6(3) no
P1 C11 C9 C13 -87.0(3) no
P1 C11 C9 C16 160.1(2) no
P1 C11 C12 P2 -60.4(2) no
P1 C11 C12 C10 161.3(2) no
P1 C17 C18 C19 -177.7(3) no
P1 C17 C22 C21 177.7(3) no
P1 C23 C24 C25 -173.3(5) no
P1 C23 C28 C27 172.7(3) no
P2 Rh1 P1 C11 -10.69(10) no
P2 Rh1 P1 C17 106.72(11) no
P2 Rh1 P1 C23 -128.86(12) no
P2 Rh1 C41 C42 80.9(2) no
P2 Rh1 C41 C48 -158.1(3) no
P2 Rh1 C42 C41 -101.6(2) no
P2 Rh1 C42 C43 133.1(2) no
P2 Rh1 C45 C44 -59.1(4) no
P2 Rh1 C45 C46 178.8(2) no
P2 Rh1 C46 C45 -178.3(3) no
P2 Rh1 C46 C47 57.6(5) no
P2 C12 C10 C14 156.7(2) no
P2 C12 C10 C15 -89.9(3) no
P2 C12 C11 C9 162.8(2) no
P2 C29 C30 C31 -175.8(3) no
P2 C29 C34 C33 175.8(3) no
P2 C35 C36 C37 -176.2(3) no
P2 C35 C40 C39 173.9(3) no
C1 C2 C3 C4 -0.6(5) no
C1 C13 C9 C11 126.1(3) no
C1 C13 C9 C16 -125.7(3) no
C1 C13 C14 C4 -4.6(5) no
C1 C13 C14 C10 -179.2(3) no
C2 C1 C13 C9 -179.9(3) no
C2 C1 C13 C14 2.6(5) no
C2 C3 C4 C14 -1.3(5) no
C3 C2 C1 C13 0.0(5) no
C3 C4 C14 C10 177.7(3) no
C3 C4 C14 C13 3.9(5) no
C4 C14 C10 C12 -114.0(3) no
C4 C14 C10 C15 130.3(3) no
C4 C14 C13 C9 177.6(3) no
C5 C6 C7 C8 1.4(7) no
C5 C15 C10 C12 123.7(3) no
C5 C15 C10 C14 -127.6(3) no
C5 C15 C16 C8 -0.2(5) no
C5 C15 C16 C9 -177.3(3) no
C6 C5 C15 C10 -179.1(3) no
C6 C5 C15 C16 1.3(5) no
C6 C7 C8 C16 -0.3(6) no
C7 C6 C5 C15 -1.9(6) no
C7 C8 C16 C9 176.4(3) no
C7 C8 C16 C15 -0.3(5) no
C8 C16 C9 C11 -117.4(3) no
C8 C16 C9 C13 127.6(3) no
C8 C16 C15 C10 -179.8(3) no
C9 C11 P1 C17 47.5(3) no
C9 C11 P1 C23 -64.7(3) no
C9 C11 C12 C10 24.5(3) no
C9 C13 C14 C10 3.0(4) no
C9 C16 C15 C10 3.1(4) no
C10 C12 P2 C29 -53.8(3) no
C10 C12 P2 C35 60.3(3) no
C11 P1 Rh1 C41 -109.1(3) no
C11 P1 Rh1 C42 65.3(3) no
C11 P1 Rh1 C45 147.81(13) no
C11 P1 Rh1 C46 -176.58(14) no
C11 P1 C17 C18 104.6(3) no
C11 P1 C17 C22 -72.2(3) no
C11 P1 C23 C24 -38.9(4) no
C11 P1 C23 C28 149.2(2) no
C11 C9 C13 C14 -56.3(3) no
C11 C9 C16 C15 59.5(3) no
C11 C12 P2 C29 177.0(2) no
C11 C12 P2 C35 -68.9(2) no
C11 C12 C10 C14 -74.8(3) no
C11 C12 C10 C15 38.7(3) no
C12 P2 Rh1 C41 142.98(14) no
C12 P2 Rh1 C42 178.08(13) no
C12 P2 Rh1 C45 -115.2(3) no
C12 P2 Rh1 C46 62.0(4) no
C12 P2 C29 C30 -38.4(3) no
C12 P2 C29 C34 145.0(3) no
C12 P2 C35 C36 105.5(3) no
C12 P2 C35 C40 -70.6(3) no
C12 C10 C14 C13 60.2(3) no
C12 C10 C15 C16 -56.8(4) no
C12 C11 P1 C17 -79.4(2) no
C12 C11 P1 C23 168.3(2) no
C12 C11 C9 C13 38.7(3) no
C12 C11 C9 C16 -74.3(3) no
C13 C9 C16 C15 -55.5(3) no
C13 C14 C10 C15 -55.5(3) no
C14 C10 C15 C16 52.0(3) no
C14 C13 C9 C16 51.9(3) no
C17 P1 Rh1 C41 8.3(3) no
C17 P1 Rh1 C42 -177.3(3) no
C17 P1 Rh1 C45 -94.78(14) no
C17 P1 Rh1 C46 -59.16(15) no
C17 P1 C23 C24 -151.7(3) no
C17 P1 C23 C28 36.4(3) no
C17 C18 C19 C20 0.1(7) no
C17 C22 C21 C20 -0.3(6) no
C18 C17 P1 C23 -142.8(3) no
C18 C17 C22 C21 1.0(5) no
C18 C19 C20 C21 0.6(7) no
C19 C18 C17 C22 -0.9(6) no
C19 C20 C21 C22 -0.5(7) no
C22 C17 P1 C23 40.5(3) no
C23 P1 Rh1 C41 132.7(3) no
C23 P1 Rh1 C42 -52.8(3) no
C23 P1 Rh1 C45 29.64(15) no
C23 P1 Rh1 C46 65.25(15) no
C23 C24 C25 C26 1.7(10) no
C23 C28 C27 C26 -0.5(5) no
C24 C23 C28 C27 0.8(5) no
C24 C25 C26 C27 -1.4(10) no
C25 C24 C23 C28 -1.4(8) no
C25 C26 C27 C28 0.7(7) no
C29 P2 Rh1 C41 26.3(2) no
C29 P2 Rh1 C42 61.45(15) no
C29 P2 Rh1 C45 128.1(3) no
C29 P2 Rh1 C46 -54.6(4) no
C29 P2 C35 C36 -142.5(3) no
C29 P2 C35 C40 41.3(3) no
C29 C30 C31 C32 -0.3(5) no
C29 C34 C33 C32 0.1(6) no
C30 C29 P2 C35 -151.9(3) no
C30 C29 C34 C33 -0.9(5) no
C30 C31 C32 C33 -0.5(5) no
C31 C30 C29 C34 1.0(5) no
C31 C32 C33 C34 0.6(6) no
C34 C29 P2 C35 31.5(3) no
C35 P2 Rh1 C41 -101.35(15) no
C35 P2 Rh1 C42 -66.25(14) no
C35 P2 Rh1 C45 0.4(3) no
C35 P2 Rh1 C46 177.7(4) no
C35 C36 C37 C38 2.5(6) no
C35 C40 C39 C38 1.7(6) no
C36 C35 C40 C39 -2.1(5) no
C36 C37 C38 C39 -3.0(7) no
C37 C36 C35 C40 0.0(5) no
C37 C38 C39 C40 0.9(7) no
C41 Rh1 C42 C43 -125.3(3) no
C41 Rh1 C45 C44 44.5(2) no
C41 Rh1 C45 C46 -77.6(2) no
C41 Rh1 C46 C45 98.7(2) no
C41 Rh1 C46 C47 -25.4(3) no
C41 C42 Rh1 C45 98.3(2) no
C41 C42 Rh1 C46 65.5(2) no
C41 C42 C43 C44 -37.4(5) no
C41 C48 C47 C46 -37.1(5) no
C42 Rh1 C41 C48 121.0(3) no
C42 Rh1 C45 C44 9.3(2) no
C42 Rh1 C45 C46 -112.8(2) no
C42 Rh1 C46 C45 66.2(2) no
C42 Rh1 C46 C47 -57.9(3) no
C42 C41 Rh1 C45 -78.0(2) no
C42 C41 Rh1 C46 -113.4(2) no
C42 C41 C48 C47 93.5(5) no
C42 C43 C44 C45 -36.9(5) no
C43 C42 Rh1 C45 -26.9(2) no
C43 C42 Rh1 C46 -59.8(3) no
C43 C42 C41 C48 -6.2(6) no
C43 C44 C45 C46 91.7(4) no
C44 C45 Rh1 C46 122.1(3) no
C44 C45 C46 C47 -4.1(5) no
C45 Rh1 C41 C48 43.0(3) no
C45 Rh1 C46 C47 -124.1(4) no
C45 C46 C47 C48 -39.0(5) no
C46 Rh1 C41 C48 7.6(3) no
